data_4343548
loop_
_publ_author_name
'Vologzhanina, Anna V.'
'Belov, Alexander S.'
'Novikov, Valentin V.'
'Dolganov, Alexander V.'
'Romanenko, Galina V.'
'Ovcharenko, Victor I.'
'Korlyukov, Alexander A.'
'Buzin, Mikhail I.'
'Voloshin, Yan Z.'

_publ_section_title
;
 Synthesis and Temperature-Induced Structural Phase and Spin Transitions
 in Hexadecylboron-Capped Cobalt(II) Hexachloroclathrochelate and Its
 Diamagnetic Iron(II)-Encapsulating Analogue.
;
_journal_issue 12
_journal_name_full 'Inorganic chemistry'
_journal_page_first 5827
_journal_page_last 5838
_journal_paper_doi 10.1021/acs.inorgchem.5b00546
_journal_volume 54
_journal_year 2015
_chemical_formula_moiety 'C38 H66 B2 Cl6 Co N6 O6'
_chemical_formula_sum 'C38 H66 B2 Cl6 Co N6 O6'
_chemical_formula_weight 996.22
_chemical_name_systematic
;
 ? 
;
_space_group_crystal_system monoclinic
_space_group_IT_number 15
_space_group_name_Hall '-C 2yc'
_space_group_name_H-M_alt 'C 1 2/c 1'
_symmetry_space_group_name_Hall '-C 2yc'
_symmetry_space_group_name_H-M 'C 1 2/c 1'
_atom_sites_solution_hydrogens geom
_atom_sites_solution_primary direct
_atom_sites_solution_secondary difmap
_audit_creation_method SHELXL-97
_cell_angle_alpha 90.00
_cell_angle_beta 100.627(7)
_cell_angle_gamma 90.00
_cell_formula_units_Z 4
_cell_length_a 44.373(3)
_cell_length_b 7.9331(5)
_cell_length_c 13.9724(9)
_cell_measurement_reflns_used 4983
_cell_measurement_temperature 225(2)
_cell_measurement_theta_max 26.54
_cell_measurement_theta_min 2.80
_cell_volume 4834.1(6)
_computing_cell_refinement 'APEX2 (Bruker, 2005)'
_computing_data_collection 'APEX2 (Bruker, 2005)'
_computing_data_reduction 'APEX2 (Bruker, 2005)'
_computing_molecular_graphics 'SHELXTL ver. 5.1 (Sheldrick, 2008)'
_computing_publication_material 'SHELXTL ver. 5.1 (Sheldrick, 2008)'
_computing_structure_refinement 'SHELXTL ver. 5.1 (Sheldrick, 2008)'
_computing_structure_solution 'SHELXTL ver. 5.1 (Sheldrick, 2008)'
_diffrn_ambient_temperature 225(2)
_diffrn_measured_fraction_theta_full 0.998
_diffrn_measured_fraction_theta_max 0.998
_diffrn_measurement_device_type 'Bruker APEX-II CCD'
_diffrn_measurement_method '\f and \w scans'
_diffrn_radiation_monochromator graphite
_diffrn_radiation_type MoK\a
_diffrn_radiation_wavelength 0.71073
_diffrn_reflns_av_R_equivalents 0.1654
_diffrn_reflns_av_unetI/netI 0.0898
_diffrn_reflns_limit_h_max 54
_diffrn_reflns_limit_h_min -53
_diffrn_reflns_limit_k_max 9
_diffrn_reflns_limit_k_min -9
_diffrn_reflns_limit_l_max 17
_diffrn_reflns_limit_l_min -17
_diffrn_reflns_number 34811
_diffrn_reflns_theta_full 26.00
_diffrn_reflns_theta_max 26.00
_diffrn_reflns_theta_min 1.87
_diffrn_source 'fine-focus sealed tube'
_diffrn_standards_number 0
_exptl_absorpt_coefficient_mu 0.735
_exptl_absorpt_correction_T_max 0.4708
_exptl_absorpt_correction_T_min 0.2101
_exptl_absorpt_correction_type multi-scan
_exptl_absorpt_process_details 'SADABS (Sheldrick, 1998)'
_exptl_crystal_colour brown
_exptl_crystal_density_diffrn 1.369
_exptl_crystal_density_method 'not measured'
_exptl_crystal_description plate
_exptl_crystal_F_000 2092
_exptl_crystal_size_max 0.28
_exptl_crystal_size_mid 0.06
_exptl_crystal_size_min 0.01
_refine_diff_density_max 1.040
_refine_diff_density_min -0.634
_refine_diff_density_rms 0.093
_refine_ls_extinction_method none
_refine_ls_goodness_of_fit_ref 1.003
_refine_ls_hydrogen_treatment constr
_refine_ls_matrix_type full
_refine_ls_number_parameters 268
_refine_ls_number_reflns 4731
_refine_ls_number_restraints 0
_refine_ls_restrained_S_all 1.003
_refine_ls_R_factor_all 0.1084
_refine_ls_R_factor_gt 0.0654
_refine_ls_shift/su_max 0.000
_refine_ls_shift/su_mean 0.000
_refine_ls_structure_factor_coef Fsqd
_refine_ls_weighting_details 'calc w=1/[\s^2^(Fo^2^)+(0.0600P)^2^+12.5000P] where P=(Fo^2^+2Fc^2^)/3'
_refine_ls_weighting_scheme calc
_refine_ls_wR_factor_gt 0.1537
_refine_ls_wR_factor_ref 0.1692
_reflns_number_gt 2720
_reflns_number_total 4731
_reflns_threshold_expression I>2\s(I)
_cod_data_source_file ic5b00546_si_002.cif
_cod_data_source_block al17b_225
_cod_original_cell_volume 4834.1(5)
_cod_database_code 4343548
_olex2_refinement_description
;
1. Others
 Fixed U12: Co1(0)
 Fixed U23: Co1(0)
 Fixed Uiso: H4A(0.052) H4B(0.052) H5A(0.055) H5B(0.055) H6A(0.053) H6B(0.053)
 H7A(0.061) H7B(0.061) H8A(0.061) H8B(0.061) H9A(0.068) H9B(0.068) H10A(0.061)
 H10B(0.061) H11A(0.073) H11B(0.073) H12A(0.064) H12B(0.064) H13A(0.074)
 H13B(0.074) H14A(0.068) H14B(0.068) H15A(0.075) H15B(0.075) H16A(0.068)
 H16B(0.068) H17A(0.075) H17B(0.075) H18A(0.08) H18B(0.08) H19A(0.108)
 H19B(0.108) H19C(0.108)
 Fixed X: Co1(0) H4A(0.1169) H4B(0.1143) H5A(0.1141) H5B(0.1036) H6A(0.164)
 H6B(0.154) H7A(0.1573) H7B(0.144) H8A(0.2061) H8B(0.193) H9A(0.198)
 H9B(0.1839) H10A(0.2462) H10B(0.2321) H11A(0.2375) H11B(0.2236) H12A(0.2859)
 H12B(0.272) H13A(0.2772) H13B(0.2638) H14A(0.3258) H14B(0.3124) H15A(0.3172)
 H15B(0.3039) H16A(0.3659) H16B(0.353) H17A(0.356) H17B(0.3427) H18A(0.4049)
 H18B(0.3923) H19A(0.4153) H19B(0.3919) H19C(0.3801)
 Fixed Y: H4A(0.5565) H4B(0.3736) H5A(0.6801) H5B(0.5103) H6A(0.5765)
 H6B(0.3984) H7A(0.6974) H7B(0.5271) H8A(0.5735) H8B(0.4014) H9A(0.6995)
 H9B(0.5302) H10A(0.5686) H10B(0.3991) H11A(0.6974) H11B(0.5273) H12A(0.5669)
 H12B(0.398) H13A(0.698) H13B(0.5276) H14A(0.5714) H14B(0.402) H15A(0.7041)
 H15B(0.5341) H16A(0.5847) H16B(0.4108) H17A(0.7066) H17B(0.5339) H18A(0.5952)
 H18B(0.4155) H19A(0.5455) H19B(0.6975) H19C(0.5157)
 Fixed Z: Co1(0.25) H4A(0.3252) H4B(0.2795) H5A(0.1771) H5B(0.1217)
 H6A(0.2247) H6B(0.1787) H7A(0.0731) H7B(0.0238) H8A(0.1156) H8B(0.0684) H9A(-
 0.0369) H9B(-0.085) H10A(0.0042) H10B(-0.0439) H11A(-0.1484) H11B(-0.1962)
 H12A(-0.1064) H12B(-0.1556) H13A(-0.2585) H13B(-0.3071) H14A(-0.2162) H14B(-
 0.2661) H15A(-0.3676) H15B(-0.4172) H16A(-0.3286) H16B(-0.3737) H17A(-0.4822)
 H17B(-0.5276) H18A(-0.4483) H18B(-0.4849) H19A(-0.601) H19B(-0.6072) H19C(-
 0.6432)
;

loop_
_space_group_symop_id
_space_group_symop_operation_xyz
1 'x, y, z'
2 '-x, y, -z+1/2'
3 'x+1/2, y+1/2, z'
4 '-x+1/2, y+1/2, -z+1/2'
5 '-x, -y, -z'
6 'x, -y, z-1/2'
7 '-x+1/2, -y+1/2, -z'
8 'x+1/2, -y+1/2, z-1/2'

loop_
_atom_site_label
_atom_site_type_symbol
_atom_site_fract_x
_atom_site_fract_y
_atom_site_fract_z
_atom_site_U_iso_or_equiv
_atom_site_adp_type
_atom_site_occupancy
_atom_site_symmetry_multiplicity
_atom_site_calc_flag
_atom_site_refinement_flags
Co1 Co 0.0000 0.48995(12) 0.2500 0.0422(3) Uani 1 2 d S
Cl1 Cl 0.03748(3) 1.01607(14) 0.25804(9) 0.0491(3) Uani 1 1 d .
Cl2 Cl 0.02759(3) 0.23248(16) -0.00365(8) 0.0483(3) Uani 1 1 d .
Cl3 Cl -0.04707(3) 0.24451(17) -0.02343(8) 0.0487(3) Uani 1 1 d .
B1 B 0.07128(12) 0.4918(7) 0.2655(3) 0.0338(11) Uani 1 1 d .
O1 O 0.05936(6) 0.6735(4) 0.2599(2) 0.0375(7) Uani 1 1 d .
O2 O 0.05568(6) 0.3975(4) 0.1754(2) 0.0375(7) Uani 1 1 d .
O3 O -0.06291(6) 0.4084(4) 0.1460(2) 0.0395(7) Uani 1 1 d .
N1 N 0.02837(8) 0.6878(4) 0.2540(3) 0.0336(8) Uani 1 1 d .
N2 N 0.02467(8) 0.3964(5) 0.1589(3) 0.0346(9) Uani 1 1 d .
N3 N -0.03228(8) 0.4001(4) 0.1454(3) 0.0334(8) Uani 1 1 d .
C1 C 0.01648(9) 0.8358(6) 0.2519(3) 0.0325(10) Uani 1 1 d .
C2 C 0.00989(10) 0.3248(5) 0.0814(3) 0.0339(10) Uani 1 1 d .
C3 C -0.02355(9) 0.3290(5) 0.0733(3) 0.0319(10) Uani 1 1 d .
C4 C 0.10699(10) 0.4898(6) 0.2691(3) 0.0436(11) Uani 1 1 d .
H4A H 0.1169 0.5565 0.3252 0.052 Uiso 1 1 calc R
H4B H 0.1143 0.3736 0.2795 0.052 Uiso 1 1 calc R
C5 C 0.11702(10) 0.5576(7) 0.1789(4) 0.0456(12) Uani 1 1 d .
H5A H 0.1141 0.6801 0.1771 0.055 Uiso 1 1 calc R
H5B H 0.1036 0.5103 0.1217 0.055 Uiso 1 1 calc R
C6 C 0.15044(10) 0.5200(6) 0.1710(3) 0.0440(12) Uani 1 1 d .
H6A H 0.1640 0.5765 0.2247 0.053 Uiso 1 1 calc R
H6B H 0.1540 0.3984 0.1787 0.053 Uiso 1 1 calc R
C7 C 0.15897(11) 0.5744(7) 0.0775(4) 0.0510(13) Uani 1 1 d .
H7A H 0.1573 0.6974 0.0731 0.061 Uiso 1 1 calc R
H7B H 0.1440 0.5271 0.0238 0.061 Uiso 1 1 calc R
C8 C 0.19112(10) 0.5242(7) 0.0627(4) 0.0509(13) Uani 1 1 d .
H8A H 0.2061 0.5735 0.1156 0.061 Uiso 1 1 calc R
H8B H 0.1930 0.4014 0.0684 0.061 Uiso 1 1 calc R
C9 C 0.19929(12) 0.5764(8) -0.0322(4) 0.0570(14) Uani 1 1 d .
H9A H 0.1980 0.6995 -0.0369 0.068 Uiso 1 1 calc R
H9B H 0.1839 0.5302 -0.0850 0.068 Uiso 1 1 calc R
C10 C 0.23080(11) 0.5223(7) -0.0486(4) 0.0508(13) Uani 1 1 d .
H10A H 0.2462 0.5686 0.0042 0.061 Uiso 1 1 calc R
H10B H 0.2321 0.3991 -0.0439 0.061 Uiso 1 1 calc R
C11 C 0.23892(12) 0.5743(8) -0.1435(4) 0.0604(15) Uani 1 1 d .
H11A H 0.2375 0.6974 -0.1484 0.073 Uiso 1 1 calc R
H11B H 0.2236 0.5273 -0.1962 0.073 Uiso 1 1 calc R
C12 C 0.27063(11) 0.5212(7) -0.1597(4) 0.0532(13) Uani 1 1 d .
H12A H 0.2859 0.5669 -0.1064 0.064 Uiso 1 1 calc R
H12B H 0.2720 0.3980 -0.1556 0.064 Uiso 1 1 calc R
C13 C 0.27895(12) 0.5750(8) -0.2539(4) 0.0613(15) Uani 1 1 d .
H13A H 0.2772 0.6980 -0.2585 0.074 Uiso 1 1 calc R
H13B H 0.2638 0.5276 -0.3071 0.074 Uiso 1 1 calc R
C14 C 0.31071(11) 0.5251(7) -0.2698(4) 0.0566(14) Uani 1 1 d .
H14A H 0.3258 0.5714 -0.2162 0.068 Uiso 1 1 calc R
H14B H 0.3124 0.4020 -0.2661 0.068 Uiso 1 1 calc R
C15 C 0.31903(12) 0.5811(8) -0.3637(4) 0.0626(15) Uani 1 1 d .
H15A H 0.3172 0.7041 -0.3676 0.075 Uiso 1 1 calc R
H15B H 0.3039 0.5341 -0.4172 0.075 Uiso 1 1 calc R
C16 C 0.35074(11) 0.5334(7) -0.3803(4) 0.0570(14) Uani 1 1 d .
H16A H 0.3659 0.5847 -0.3286 0.068 Uiso 1 1 calc R
H16B H 0.3530 0.4108 -0.3737 0.068 Uiso 1 1 calc R
C17 C 0.35819(12) 0.5839(8) -0.4763(4) 0.0628(15) Uani 1 1 d .
H17A H 0.3560 0.7066 -0.4822 0.075 Uiso 1 1 calc R
H17B H 0.3427 0.5339 -0.5276 0.075 Uiso 1 1 calc R
C18 C 0.38930(12) 0.5369(8) -0.4957(4) 0.0670(17) Uani 1 1 d .
H18A H 0.4049 0.5952 -0.4483 0.080 Uiso 1 1 calc R
H18B H 0.3923 0.4155 -0.4849 0.080 Uiso 1 1 calc R
C19 C 0.39462(13) 0.5774(9) -0.5955(4) 0.0719(17) Uani 1 1 d .
H19A H 0.4153 0.5455 -0.6010 0.108 Uiso 1 1 calc R
H19B H 0.3919 0.6975 -0.6072 0.108 Uiso 1 1 calc R
H19C H 0.3801 0.5157 -0.6432 0.108 Uiso 1 1 calc R

loop_
_atom_site_aniso_label
_atom_site_aniso_U_11
_atom_site_aniso_U_22
_atom_site_aniso_U_33
_atom_site_aniso_U_23
_atom_site_aniso_U_13
_atom_site_aniso_U_12
Co1 0.0347(5) 0.0499(6) 0.0416(5) 0.000 0.0063(4) 0.000
Cl1 0.0523(7) 0.0313(6) 0.0640(8) -0.0010(6) 0.0117(6) -0.0064(5)
Cl2 0.0554(7) 0.0590(8) 0.0320(6) -0.0095(6) 0.0117(5) 0.0088(6)
Cl3 0.0487(7) 0.0624(9) 0.0329(6) -0.0126(6) 0.0023(5) -0.0056(6)
B1 0.045(3) 0.036(3) 0.020(2) -0.001(2) 0.005(2) 0.001(2)
O1 0.0328(16) 0.0350(18) 0.0442(19) -0.0008(14) 0.0060(13) -0.0013(13)
O2 0.0336(17) 0.0419(19) 0.0376(17) -0.0070(15) 0.0080(13) 0.0030(14)
O3 0.0388(17) 0.0439(19) 0.0351(17) -0.0053(15) 0.0048(13) -0.0034(14)
N1 0.037(2) 0.032(2) 0.032(2) 0.0010(16) 0.0054(16) 0.0015(16)
N2 0.032(2) 0.037(2) 0.032(2) 0.0002(17) 0.0016(16) 0.0010(16)
N3 0.037(2) 0.034(2) 0.0297(19) 0.0005(17) 0.0080(16) -0.0004(16)
C1 0.044(2) 0.031(3) 0.023(2) 0.0007(18) 0.0080(19) -0.0053(19)
C2 0.045(3) 0.031(3) 0.025(2) 0.0062(19) 0.0047(19) 0.004(2)
C3 0.041(3) 0.030(2) 0.023(2) 0.0039(18) 0.0030(18) -0.0017(19)
C4 0.042(3) 0.052(3) 0.035(3) -0.002(2) 0.003(2) 0.003(2)
C5 0.039(3) 0.050(3) 0.049(3) 0.003(2) 0.010(2) 0.005(2)
C6 0.034(2) 0.053(3) 0.044(3) -0.002(2) 0.006(2) -0.002(2)
C7 0.047(3) 0.063(3) 0.045(3) 0.004(3) 0.013(2) 0.006(3)
C8 0.038(3) 0.062(4) 0.053(3) -0.002(3) 0.011(2) -0.002(2)
C9 0.053(3) 0.078(4) 0.043(3) -0.003(3) 0.016(2) 0.007(3)
C10 0.043(3) 0.059(4) 0.051(3) -0.003(3) 0.010(2) -0.001(2)
C11 0.057(3) 0.082(4) 0.045(3) -0.004(3) 0.017(3) 0.010(3)
C12 0.046(3) 0.062(4) 0.053(3) -0.006(3) 0.012(2) -0.001(3)
C13 0.061(3) 0.081(4) 0.044(3) -0.007(3) 0.014(3) 0.014(3)
C14 0.048(3) 0.065(4) 0.057(3) -0.007(3) 0.012(2) -0.004(3)
C15 0.068(4) 0.078(4) 0.043(3) -0.003(3) 0.015(3) 0.012(3)
C16 0.047(3) 0.069(4) 0.057(3) -0.002(3) 0.015(3) -0.003(3)
C17 0.067(4) 0.072(4) 0.052(3) -0.002(3) 0.016(3) 0.008(3)
C18 0.042(3) 0.087(5) 0.075(4) 0.007(4) 0.019(3) 0.000(3)
C19 0.063(4) 0.086(5) 0.068(4) 0.014(4) 0.017(3) 0.003(3)

loop_
_atom_type_symbol
_atom_type_description
_atom_type_scat_dispersion_real
_atom_type_scat_dispersion_imag
_atom_type_scat_source
C C 0.0033 0.0016 'International Tables Vol C Tables 4.2.6.8 and 6.1.1.4'
H H 0.0000 0.0000 'International Tables Vol C Tables 4.2.6.8 and 6.1.1.4'
B B 0.0013 0.0007 'International Tables Vol C Tables 4.2.6.8 and 6.1.1.4'
N N 0.0061 0.0033 'International Tables Vol C Tables 4.2.6.8 and 6.1.1.4'
O O 0.0106 0.0060 'International Tables Vol C Tables 4.2.6.8 and 6.1.1.4'
Cl Cl 0.1484 0.1585 'International Tables Vol C Tables 4.2.6.8 and 6.1.1.4'
Co Co 0.3494 0.9721 'International Tables Vol C Tables 4.2.6.8 and 6.1.1.4'

loop_
_geom_angle_atom_site_label_1
_geom_angle_atom_site_label_2
_geom_angle_atom_site_label_3
_geom_angle
_geom_angle_site_symmetry_1
_geom_angle_site_symmetry_3
N1 Co1 N1 77.0(2) 2 .
N2 Co1 N1 134.21(15) . 2
N2 Co1 N1 134.21(15) 2 .
N2 Co1 N1 83.82(14) . .
N2 Co1 N1 83.82(14) 2 2
N2 Co1 N2 135.7(2) . 2
N2 Co1 N3 85.91(14) . 2
N2 Co1 N3 78.48(14) . .
N2 Co1 N3 78.48(14) 2 2
N2 Co1 N3 85.91(14) 2 .
N3 Co1 N1 131.80(14) . .
N3 Co1 N1 84.05(14) . 2
N3 Co1 N1 84.05(14) 2 .
N3 Co1 N1 131.80(14) 2 2
N3 Co1 N3 137.8(2) . 2
O1 B1 C4 110.3(4) . .
O2 B1 O1 108.8(3) . .
O2 B1 C4 108.9(4) . .
O3 B1 O1 108.6(3) 2 .
O3 B1 O2 108.7(4) 2 .
O3 B1 C4 111.5(4) 2 .
N1 O1 B1 114.5(3) . .
N2 O2 B1 116.0(3) . .
N3 O3 B1 115.0(3) . 2
O1 N1 Co1 123.7(2) . .
C1 N1 Co1 117.5(3) . .
C1 N1 O1 118.8(3) . .
O2 N2 Co1 123.8(3) . .
C2 N2 Co1 116.8(3) . .
C2 N2 O2 119.3(4) . .
O3 N3 Co1 124.4(3) . .
C3 N3 Co1 117.3(3) . .
C3 N3 O3 118.3(3) . .
N1 C1 Cl1 123.3(3) . .
N1 C1 C1 114.0(2) . 2
C1 C1 Cl1 122.69(15) 2 .
N2 C2 Cl2 123.1(3) . .
N2 C2 C3 113.9(4) . .
C3 C2 Cl2 123.0(3) . .
N3 C3 Cl3 125.1(3) . .
N3 C3 C2 113.5(4) . .
C2 C3 Cl3 121.4(3) . .
B1 C4 H4A 108.6 . .
B1 C4 H4B 108.6 . .
H4A C4 H4B 107.6 . .
C5 C4 B1 114.8(4) . .
C5 C4 H4A 108.6 . .
C5 C4 H4B 108.6 . .
C4 C5 H5A 108.4 . .
C4 C5 H5B 108.4 . .
C4 C5 C6 115.4(4) . .
H5A C5 H5B 107.5 . .
C6 C5 H5A 108.4 . .
C6 C5 H5B 108.4 . .
C5 C6 H6A 108.7 . .
C5 C6 H6B 108.7 . .
H6A C6 H6B 107.6 . .
C7 C6 C5 114.3(4) . .
C7 C6 H6A 108.7 . .
C7 C6 H6B 108.7 . .
C6 C7 H7A 108.3 . .
C6 C7 H7B 108.3 . .
C6 C7 C8 115.9(4) . .
H7A C7 H7B 107.4 . .
C8 C7 H7A 108.3 . .
C8 C7 H7B 108.3 . .
C7 C8 H8A 108.4 . .
C7 C8 H8B 108.4 . .
H8A C8 H8B 107.5 . .
C9 C8 C7 115.5(4) . .
C9 C8 H8A 108.4 . .
C9 C8 H8B 108.4 . .
C8 C9 H9A 108.3 . .
C8 C9 H9B 108.3 . .
C8 C9 C10 115.8(4) . .
H9A C9 H9B 107.4 . .
C10 C9 H9A 108.3 . .
C10 C9 H9B 108.3 . .
C9 C10 H10A 108.3 . .
C9 C10 H10B 108.3 . .
H10A C10 H10B 107.4 . .
C11 C10 C9 115.8(4) . .
C11 C10 H10A 108.3 . .
C11 C10 H10B 108.3 . .
C10 C11 H11A 108.3 . .
C10 C11 H11B 108.3 . .
C10 C11 C12 115.8(5) . .
H11A C11 H11B 107.4 . .
C12 C11 H11A 108.3 . .
C12 C11 H11B 108.3 . .
C11 C12 H12A 108.3 . .
C11 C12 H12B 108.3 . .
H12A C12 H12B 107.4 . .
C13 C12 C11 115.9(5) . .
C13 C12 H12A 108.3 . .
C13 C12 H12B 108.3 . .
C12 C13 H13A 108.2 . .
C12 C13 H13B 108.2 . .
C12 C13 C14 116.2(5) . .
H13A C13 H13B 107.4 . .
C14 C13 H13A 108.2 . .
C14 C13 H13B 108.2 . .
C13 C14 H14A 108.3 . .
C13 C14 H14B 108.3 . .
H14A C14 H14B 107.4 . .
C15 C14 C13 115.9(5) . .
C15 C14 H14A 108.3 . .
C15 C14 H14B 108.3 . .
C14 C15 H15A 108.2 . .
C14 C15 H15B 108.2 . .
C14 C15 C16 116.5(5) . .
H15A C15 H15B 107.3 . .
C16 C15 H15A 108.2 . .
C16 C15 H15B 108.2 . .
C15 C16 H16A 108.3 . .
C15 C16 H16B 108.3 . .
H16A C16 H16B 107.4 . .
C17 C16 C15 115.8(5) . .
C17 C16 H16A 108.3 . .
C17 C16 H16B 108.3 . .
C16 C17 H17A 108.0 . .
C16 C17 H17B 108.0 . .
C16 C17 C18 117.3(5) . .
H17A C17 H17B 107.2 . .
C18 C17 H17A 108.0 . .
C18 C17 H17B 108.0 . .
C17 C18 H18A 108.5 . .
C17 C18 H18B 108.5 . .
H18A C18 H18B 107.5 . .
C19 C18 C17 115.1(5) . .
C19 C18 H18A 108.5 . .
C19 C18 H18B 108.5 . .
C18 C19 H19A 109.5 . .
C18 C19 H19B 109.5 . .
C18 C19 H19C 109.5 . .
H19A C19 H19B 109.5 . .
H19A C19 H19C 109.5 . .
H19B C19 H19C 109.5 . .

loop_
_geom_bond_atom_site_label_1
_geom_bond_atom_site_label_2
_geom_bond_distance
_geom_bond_site_symmetry_2
Co1 N1 2.006(4) .
Co1 N1 2.006(4) 2
Co1 N2 1.970(4) .
Co1 N2 1.970(4) 2
Co1 N3 1.981(3) .
Co1 N3 1.981(3) 2
Cl1 C1 1.700(4) .
Cl2 C2 1.706(4) .
Cl3 C3 1.686(4) .
B1 O1 1.532(6) .
B1 O2 1.517(5) .
B1 O3 1.509(6) 2
B1 C4 1.576(7) .
O1 N1 1.367(4) .
O2 N2 1.353(4) .
O3 B1 1.509(6) 2
O3 N3 1.362(4) .
N1 C1 1.285(5) .
N2 C2 1.290(5) .
N3 C3 1.276(5) .
C1 C1 1.454(8) 2
C2 C3 1.468(6) .
C4 H4A 0.9800 .
C4 H4B 0.9800 .
C4 C5 1.510(6) .
C5 H5A 0.9800 .
C5 H5B 0.9800 .
C5 C6 1.537(6) .
C6 H6A 0.9800 .
C6 H6B 0.9800 .
C6 C7 1.490(6) .
C7 H7A 0.9800 .
C7 H7B 0.9800 .
C7 C8 1.531(6) .
C8 H8A 0.9800 .
C8 H8B 0.9800 .
C8 C9 1.497(7) .
C9 H9A 0.9800 .
C9 H9B 0.9800 .
C9 C10 1.520(7) .
C10 H10A 0.9800 .
C10 H10B 0.9800 .
C10 C11 1.494(7) .
C11 H11A 0.9800 .
C11 H11B 0.9800 .
C11 C12 1.525(7) .
C12 H12A 0.9800 .
C12 H12B 0.9800 .
C12 C13 1.494(7) .
C13 H13A 0.9800 .
C13 H13B 0.9800 .
C13 C14 1.519(7) .
C14 H14A 0.9800 .
C14 H14B 0.9800 .
C14 C15 1.495(7) .
C15 H15A 0.9800 .
C15 H15B 0.9800 .
C15 C16 1.515(7) .
C16 H16A 0.9800 .
C16 H16B 0.9800 .
C16 C17 1.494(7) .
C17 H17A 0.9800 .
C17 H17B 0.9800 .
C17 C18 1.503(7) .
C18 H18A 0.9800 .
C18 H18B 0.9800 .
C18 C19 1.491(8) .
C19 H19A 0.9700 .
C19 H19B 0.9700 .
C19 H19C 0.9700 .

loop_
_geom_torsion_atom_site_label_1
_geom_torsion_atom_site_label_2
_geom_torsion_atom_site_label_3
_geom_torsion_atom_site_label_4
_geom_torsion
_geom_torsion_site_symmetry_1
_geom_torsion_site_symmetry_4
Co1 N1 C1 Cl1 178.2(2) . .
Co1 N1 C1 C1 0.7(6) . 2
Co1 N2 C2 Cl2 -178.3(2) . .
Co1 N2 C2 C3 1.3(5) . .
Co1 N3 C3 Cl3 -179.9(2) . .
Co1 N3 C3 C2 0.6(5) . .
Cl2 C2 C3 Cl3 -1.2(5) . .
Cl2 C2 C3 N3 178.4(3) . .
B1 O1 N1 Co1 -1.2(4) . .
B1 O1 N1 C1 178.0(4) . .
B1 O2 N2 Co1 -5.8(5) . .
B1 O2 N2 C2 177.0(4) . .
B1 O3 N3 Co1 -0.5(5) 2 .
B1 O3 N3 C3 179.0(4) 2 .
B1 C4 C5 C6 -166.6(4) . .
O1 B1 O2 N2 -56.1(4) . .
O1 B1 C4 C5 -64.2(5) . .
O1 N1 C1 Cl1 -1.0(6) . .
O1 N1 C1 C1 -178.5(4) . 2
O2 B1 O1 N1 59.1(4) . .
O2 B1 C4 C5 55.0(5) . .
O2 N2 C2 Cl2 -0.9(6) . .
O2 N2 C2 C3 178.7(3) . .
O3 B1 O1 N1 -59.0(4) 2 .
O3 B1 O2 N2 62.0(4) 2 .
O3 B1 C4 C5 175.0(4) 2 .
O3 N3 C3 Cl3 0.6(6) . .
O3 N3 C3 C2 -179.0(3) . .
N1 Co1 N1 O1 178.9(4) 2 .
N1 Co1 N1 C1 -0.3(2) 2 .
N1 Co1 N2 O2 47.0(3) . .
N1 Co1 N2 O2 112.2(3) 2 .
N1 Co1 N2 C2 -70.6(4) 2 .
N1 Co1 N2 C2 -135.7(3) . .
N1 Co1 N3 O3 -43.0(3) 2 .
N1 Co1 N3 O3 -109.7(3) . .
N1 Co1 N3 C3 70.8(4) . .
N1 Co1 N3 C3 137.5(3) 2 .
N2 Co1 N1 O1 111.1(3) 2 .
N2 Co1 N1 O1 -42.9(3) . .
N2 Co1 N1 C1 -68.1(4) 2 .
N2 Co1 N1 C1 137.9(3) . .
N2 Co1 N2 O2 -106.3(3) 2 .
N2 Co1 N2 C2 70.9(3) 2 .
N2 Co1 N3 O3 179.6(3) . .
N2 Co1 N3 O3 41.2(3) 2 .
N2 Co1 N3 C3 0.1(3) . .
N2 Co1 N3 C3 -138.3(3) 2 .
N2 C2 C3 Cl3 179.2(3) . .
N2 C2 C3 N3 -1.2(5) . .
N3 Co1 N1 O1 -111.5(3) . .
N3 Co1 N1 O1 43.6(3) 2 .
N3 Co1 N1 C1 -135.6(3) 2 .
N3 Co1 N1 C1 69.3(4) . .
N3 Co1 N2 O2 -178.1(3) . .
N3 Co1 N2 O2 -37.4(3) 2 .
N3 Co1 N2 C2 139.8(3) 2 .
N3 Co1 N2 C2 -0.8(3) . .
N3 Co1 N3 O3 109.1(3) 2 .
N3 Co1 N3 C3 -70.4(3) 2 .
C4 B1 O1 N1 178.5(3) . .
C4 B1 O2 N2 -176.3(3) . .
C4 C5 C6 C7 174.7(4) . .
C5 C6 C7 C8 -174.4(4) . .
C6 C7 C8 C9 178.8(5) . .
C7 C8 C9 C10 -178.2(5) . .
C8 C9 C10 C11 179.9(5) . .
C9 C10 C11 C12 179.6(5) . .
C10 C11 C12 C13 -179.2(5) . .
C11 C12 C13 C14 179.0(5) . .
C12 C13 C14 C15 -179.3(5) . .
C13 C14 C15 C16 179.5(5) . .
C14 C15 C16 C17 177.5(5) . .
C15 C16 C17 C18 -179.3(5) . .
C16 C17 C18 C19 175.1(5) . .
